data_4514079
loop_
_publ_author_name
'Xing, Pengyao'
'Li, Peizhou'
'Chen, Hongzhong'
'Hao, Aiyou'
'Zhao, Yanli'

_publ_section_title
;
 Understanding Pathway Complexity of Organic Micro/Nanofiber Growth in
 Hydrogen-Bonded Coassembly of Aromatic Amino Acids.
;
_journal_issue 4
_journal_name_full 'ACS nano'
_journal_page_first 4206
_journal_page_last 4216
_journal_paper_doi 10.1021/acsnano.7b01161
_journal_volume 11
_journal_year 2017
_chemical_formula_sum 'C20 H25 N7 O6'
_chemical_formula_weight 459.47
_chemical_name_systematic
; 
 ? 
;
_space_group_IT_number 7
_symmetry_space_group_name_Hall 'P -2a'
_symmetry_space_group_name_H-M 'P 1 1 a'
_atom_sites_solution_hydrogens geom
_atom_sites_solution_primary direct
_atom_sites_solution_secondary difmap
_audit_creation_method SHELXL-97
_cell_angle_alpha 90.00
_cell_angle_beta 90.00
_cell_angle_gamma 90.00
_cell_formula_units_Z 4
_cell_length_a 16.3481(11)
_cell_length_b 27.8153(19)
_cell_length_c 4.8516(3)
_cell_measurement_temperature 293(2)
_cell_volume 2206.2(3)
_computing_structure_refinement 'SHELXL-97 (Sheldrick, 1997)'
_computing_structure_solution 'SHELXS-97 (Sheldrick, 1990)'
_diffrn_ambient_temperature 293(2)
_diffrn_measured_fraction_theta_full 0.740
_diffrn_measured_fraction_theta_max 0.740
_diffrn_radiation_monochromator graphite
_diffrn_radiation_source 'fine-focus sealed tube'
_diffrn_radiation_type CuK\a
_diffrn_radiation_wavelength 1.54184
_diffrn_reflns_av_R_equivalents 0.1014
_diffrn_reflns_av_sigmaI/netI 0.1760
_diffrn_reflns_limit_h_max 13
_diffrn_reflns_limit_h_min -19
_diffrn_reflns_limit_k_max 33
_diffrn_reflns_limit_k_min -34
_diffrn_reflns_limit_l_max 5
_diffrn_reflns_limit_l_min -3
_diffrn_reflns_number 4944
_diffrn_reflns_theta_full 73.42
_diffrn_reflns_theta_max 73.42
_diffrn_reflns_theta_min 4.77
_exptl_absorpt_coefficient_mu 0.879
_exptl_crystal_density_diffrn 1.383
_exptl_crystal_density_method 'not measured'
_exptl_crystal_F_000 968
_refine_diff_density_max 0.482
_refine_diff_density_min -0.505
_refine_diff_density_rms 0.138
_refine_ls_abs_structure_details 'Flack H D (1983), Acta Cryst. A39, 876-881'
_refine_ls_abs_structure_Flack -2.6(18)
_refine_ls_extinction_coef 0.0080(19)
_refine_ls_extinction_expression Fc^*^=kFc[1+0.001xFc^2^\l^3^/sin(2\q)]^-1/4^
_refine_ls_extinction_method SHELXL
_refine_ls_goodness_of_fit_ref 1.053
_refine_ls_hydrogen_treatment mixed
_refine_ls_matrix_type full
_refine_ls_number_parameters 548
_refine_ls_number_reflns 3527
_refine_ls_number_restraints 13
_refine_ls_restrained_S_all 1.071
_refine_ls_R_factor_all 0.2163
_refine_ls_R_factor_gt 0.1658
_refine_ls_shift/su_max 0.109
_refine_ls_shift/su_mean 0.009
_refine_ls_structure_factor_coef Fsqd
_refine_ls_weighting_details 'calc w=1/[\s^2^(Fo^2^)+(0.2000P)^2^+10.3200P] where P=(Fo^2^+2Fc^2^)/3'
_refine_ls_weighting_scheme calc
_refine_ls_wR_factor_gt 0.4319
_refine_ls_wR_factor_ref 0.4784
_reflns_number_gt 1626
_reflns_number_total 3527
_reflns_threshold_expression >2sigma(I)
_cod_data_source_file nn7b01161_si_004.cif
_cod_data_source_block 161028a-x1
_cod_depositor_comments
;
Adding full bibliography for 4514078--4514079.cif.

2020-04-07
Z value and formula fixed to values more according to usual
chemical conventions.                 miguel
;
_cod_original_formula_sum 'C40 H50 N14 O12'
_cod_original_formula_weight 918.94
_cod_original_formula_units_Z 2
_cod_database_code 4514079

loop_
_symmetry_equiv_pos_as_xyz
'x, y, z'
'x+1/2, y, -z'

loop_
_atom_site_label
_atom_site_type_symbol
_atom_site_fract_x
_atom_site_fract_y
_atom_site_fract_z
_atom_site_U_iso_or_equiv
_atom_site_adp_type
_atom_site_occupancy
_atom_site_symmetry_multiplicity
_atom_site_calc_flag
_atom_site_refinement_flags
C1 C 0.7713(9) 0.4652(4) 0.529(3) 0.056(6) Uani 1 1 d G
C2 C 0.7018(10) 0.4692(5) 0.365(3) 0.080(10) Uani 1 1 d G
H2 H 0.6862 0.4437 0.2526 0.096 Uiso 1 1 calc R
C3 C 0.6557(9) 0.5111(7) 0.370(4) 0.085(10) Uani 1 1 d G
H3 H 0.6093 0.5138 0.2604 0.102 Uiso 1 1 calc R
C4 C 0.6791(11) 0.5492(6) 0.538(4) 0.071(8) Uani 1 1 d G
H4 H 0.6483 0.5773 0.5414 0.085 Uiso 1 1 calc R
C5 C 0.7486(12) 0.5452(4) 0.702(3) 0.058(6) Uani 1 1 d G
H5 H 0.7642 0.5707 0.8145 0.070 Uiso 1 1 calc R
C6 C 0.7947(9) 0.5032(5) 0.697(3) 0.056(6) Uani 1 1 d G
C14 C 0.7960(15) 0.3814(8) 0.708(5) 0.054(5) Uani 1 1 d .
H14A H 0.8397 0.3588 0.7476 0.065 Uiso 1 1 calc R
H14B H 0.7681 0.3892 0.8782 0.065 Uiso 1 1 calc R
C7 C 0.8696(8) 0.4913(5) 0.859(3) 0.054(6) Uani 1 1 d G
C8 C 0.9144(11) 0.5159(5) 1.058(4) 0.068(8) Uani 1 1 d G
H8 H 0.8977 0.5462 1.1154 0.081 Uiso 1 1 calc R
C9 C 0.9841(11) 0.4951(7) 1.170(3) 0.115(18) Uani 1 1 d G
H9 H 1.0141 0.5115 1.3031 0.139 Uiso 1 1 calc R
C10 C 1.0090(9) 0.4497(8) 1.084(3) 0.057(6) Uani 1 1 d G
H10 H 1.0557 0.4358 1.1592 0.069 Uiso 1 1 calc R
C11 C 0.9642(11) 0.4252(6) 0.885(4) 0.13(2) Uani 1 1 d G
H11 H 0.9809 0.3948 0.8277 0.151 Uiso 1 1 calc R
C12 C 0.8945(9) 0.4460(5) 0.773(3) 0.057(6) Uani 1 1 d G
C13 C 0.8296(15) 0.4260(11) 0.575(7) 0.073(8) Uani 1 1 d .
H13 H 0.8557 0.4175 0.3993 0.087 Uiso 1 1 calc R
C18 C 0.4524(10) 0.7097(5) 0.041(3) 0.055(6) Uani 1 1 d G
C19 C 0.5175(11) 0.7066(6) -0.142(3) 0.087(12) Uani 1 1 d G
H19 H 0.5291 0.7321 -0.2597 0.105 Uiso 1 1 calc R
C20 C 0.5652(11) 0.6652(8) -0.151(3) 0.099(14) Uani 1 1 d G
H20 H 0.6087 0.6631 -0.2738 0.118 Uiso 1 1 calc R
C21 C 0.5478(14) 0.6270(6) 0.024(5) 0.094(12) Uani 1 1 d G
H21 H 0.5798 0.5994 0.0185 0.113 Uiso 1 1 calc R
C22 C 0.4828(14) 0.6301(6) 0.208(4) 0.16(2) Uani 1 1 d G
H22 H 0.4712 0.6046 0.3250 0.186 Uiso 1 1 calc R
C23 C 0.4351(10) 0.6715(6) 0.216(3) 0.063(8) Uani 1 1 d G
C15 C 0.6600(17) 0.3427(8) 0.617(4) 0.052(6) Uani 1 1 d .
C16 C 0.5213(18) 0.3130(9) 0.501(6) 0.062(7) Uani 1 1 d .
H16A H 0.4943 0.3368 0.6152 0.075 Uiso 1 1 calc R
H16B H 0.4877 0.3064 0.3405 0.075 Uiso 1 1 calc R
C24 C 0.3635(9) 0.6858(5) 0.374(3) 0.062(7) Uani 1 1 d G
C25 C 0.3170(11) 0.6604(5) 0.565(4) 0.087(11) Uani 1 1 d G
H25 H 0.3328 0.6297 0.6184 0.105 Uiso 1 1 calc R
C26 C 0.2468(12) 0.6810(7) 0.675(5) 0.097(12) Uani 1 1 d G
H26 H 0.2156 0.6640 0.8027 0.116 Uiso 1 1 calc R
C27 C 0.2231(11) 0.7269(7) 0.595(5) 0.117(14) Uani 1 1 d G
H27 H 0.1761 0.7406 0.6687 0.140 Uiso 1 1 calc R
C28 C 0.2696(12) 0.7522(5) 0.404(4) 0.071(8) Uani 1 1 d G
H28 H 0.2537 0.7829 0.3503 0.086 Uiso 1 1 calc R
C29 C 0.3398(11) 0.7317(6) 0.294(3) 0.072(9) Uani 1 1 d G
C17 C 0.540(3) 0.2657(10) 0.668(7) 0.089(11) Uani 1 1 d .
C30 C 0.3923(18) 0.7537(8) 0.079(4) 0.056(6) Uani 1 1 d .
H30 H 0.3618 0.7609 -0.0897 0.067 Uiso 1 1 calc R
C31 C 0.442(3) 0.7990(13) 0.189(5) 0.093(12) Uani 1 1 d .
H31A H 0.4031 0.8239 0.2390 0.112 Uiso 1 1 calc R
H31B H 0.4709 0.7898 0.3551 0.112 Uiso 1 1 calc R
C32 C 0.5591(17) 0.8320(11) 0.120(5) 0.060(6) Uani 1 1 d .
C33 C 0.6867(17) 0.8709(11) 0.008(6) 0.067(7) Uani 1 1 d .
H33A H 0.7170 0.8757 -0.1612 0.081 Uiso 1 1 calc R
H33B H 0.7154 0.8463 0.1116 0.081 Uiso 1 1 calc R
C34 C 0.6934(15) 0.9145(11) 0.164(5) 0.056(6) Uani 1 1 d .
C35 C 0.4003(14) 0.1704(11) 0.313(6) 0.061(7) Uani 1 1 d .
C36 C 0.5186(11) 0.1397(7) 0.089(3) 0.036(4) Uani 1 1 d .
C37 C 0.4540(11) 0.1005(9) 0.437(7) 0.062(7) Uani 1 1 d .
C38 C 0.3144(13) 0.0067(7) 0.183(5) 0.053(6) Uani 1 1 d .
C39 C 0.206(2) 0.0376(8) 0.430(7) 0.079(10) Uani 1 1 d .
C40 C 0.2661(15) 0.0802(7) 0.071(3) 0.044(5) Uani 1 1 d .
N1 N 0.6113(13) 0.3301(7) 0.414(4) 0.054(5) Uani 1 1 d .
H1 H 0.6267 0.3311 0.2447 0.065 Uiso 1 1 calc R
N2 N 0.6126(18) 0.8524(9) -0.062(4) 0.071(7) Uani 1 1 d .
H2A H 0.5985 0.8536 -0.2331 0.085 Uiso 1 1 calc R
N3 N 0.4001(13) 0.1330(9) 0.489(4) 0.055(5) Uani 1 1 d .
N4 N 0.4635(16) 0.1746(8) 0.118(4) 0.068(7) Uani 1 1 d .
N5 N 0.5170(9) 0.0998(6) 0.238(5) 0.058(6) Uani 1 1 d .
N6 N 0.3519(13) 0.2052(6) 0.327(5) 0.061(6) Uani 1 1 d .
H6A H 0.3157 0.2062 0.4557 0.073 Uiso 1 1 calc R
H6B H 0.3549 0.2282 0.2088 0.073 Uiso 1 1 calc R
N7 N 0.5715(12) 0.1466(8) -0.114(4) 0.055(5) Uani 1 1 d .
H7A H 0.6066 0.1246 -0.1538 0.066 Uiso 1 1 calc R
H7B H 0.5707 0.1730 -0.2062 0.066 Uiso 1 1 calc R
N8 N 0.4533(13) 0.0623(7) 0.589(3) 0.046(4) Uani 1 1 d .
H8A H 0.4178 0.0593 0.7183 0.056 Uiso 1 1 calc R
H8B H 0.4884 0.0398 0.5600 0.056 Uiso 1 1 calc R
N9 N 0.3258(10) 0.0452(5) 0.038(4) 0.044(4) Uani 1 1 d .
N10 N 0.2632(8) 0.0006(6) 0.376(4) 0.043(4) Uani 1 1 d .
N11 N 0.2088(12) 0.0770(7) 0.249(3) 0.047(5) Uani 1 1 d .
N12 N 0.3795(17) -0.0282(10) 0.153(4) 0.086(10) Uani 1 1 d .
H12A H 0.3826 -0.0521 0.2649 0.103 Uiso 1 1 calc R
H12B H 0.4151 -0.0250 0.0241 0.103 Uiso 1 1 calc R
N13 N 0.1460(10) 0.0325(7) 0.606(4) 0.046(4) Uani 1 1 d .
H13A H 0.1074 0.0535 0.6121 0.055 Uiso 1 1 calc R
H13B H 0.1450 0.0082 0.7156 0.055 Uiso 1 1 calc R
N14 N 0.2700(12) 0.1199(8) -0.101(6) 0.077(8) Uani 1 1 d .
H14C H 0.2340 0.1423 -0.0879 0.092 Uiso 1 1 calc R
H14D H 0.3085 0.1221 -0.2215 0.092 Uiso 1 1 calc R
O1 O 0.7377(12) 0.3604(7) 0.505(4) 0.066(5) Uani 1 1 d .
O2 O 0.6446(16) 0.3464(8) 0.869(4) 0.083(7) Uani 1 1 d .
O3 O 0.4661(18) 0.2569(11) 0.819(5) 0.102(8) Uani 1 1 d .
H3A H 0.4697 0.2311 0.8999 0.153 Uiso 1 1 calc R
O4 O 0.5888(13) 0.2360(8) 0.631(5) 0.078(6) Uani 1 1 d .
O5 O 0.4964(13) 0.8175(7) 0.006(3) 0.065(5) Uani 1 1 d .
O6 O 0.5727(15) 0.8387(11) 0.357(3) 0.095(8) Uani 1 1 d .
O7 O 0.6375(18) 0.9440(8) 0.117(4) 0.096(9) Uani 1 1 d .
O8 O 0.7446(13) 0.9196(7) 0.325(5) 0.077(6) Uani 1 1 d .
H8C H 0.7363 0.9443 0.4129 0.115 Uiso 1 1 calc R
O9 O 0.717(2) 0.2095(8) 0.288(6) 0.132(13) Uani 1 1 d D
H9A H 0.6768 0.2172 0.3912 0.198 Uiso 1 1 d RD
H9B H 0.7458 0.2314 0.2158 0.198 Uiso 1 1 d RD
O10 O 0.319(2) 0.2877(12) 0.960(7) 0.134(13) Uani 1 1 d D
H10A H 0.3675 0.2783 0.9205 0.201 Uiso 1 1 d RD
H10B H 0.2810 0.2768 0.8222 0.201 Uiso 1 1 d RD
O11 O 0.391(2) 0.8906(10) 0.586(6) 0.115(10) Uani 1 1 d D
H11A H 0.3427 0.9094 0.5331 0.172 Uiso 1 1 d RD
H11B H 0.4259 0.9114 0.6355 0.172 Uiso 1 1 d RD
O12 O 0.5164(10) 0.9635(8) 0.757(5) 0.080(6) Uani 1 1 d D
H12C H 0.5633 0.9655 0.6498 0.120 Uiso 1 1 d RD
H12D H 0.4934 0.9347 0.8032 0.120 Uiso 1 1 d RD

loop_
_atom_site_aniso_label
_atom_site_aniso_U_11
_atom_site_aniso_U_22
_atom_site_aniso_U_33
_atom_site_aniso_U_23
_atom_site_aniso_U_13
_atom_site_aniso_U_12
C1 0.097(19) 0.048(10) 0.024(10) -0.001(9) -0.003(11) -0.015(12)
C2 0.049(14) 0.11(2) 0.079(18) 0.056(16) -0.017(13) -0.071(16)
C3 0.047(15) 0.068(15) 0.14(3) 0.015(19) -0.017(17) -0.010(13)
C4 0.068(16) 0.10(2) 0.048(15) 0.023(14) 0.000(12) -0.004(16)
C5 0.10(2) 0.058(11) 0.012(9) 0.000(8) 0.008(10) -0.009(13)
C6 0.069(15) 0.050(11) 0.050(13) -0.008(10) -0.002(11) -0.018(11)
C14 0.046(11) 0.049(10) 0.069(15) 0.002(10) -0.021(11) -0.024(9)
C7 0.043(12) 0.066(13) 0.054(14) -0.014(11) 0.014(10) 0.000(11)
C8 0.11(2) 0.057(12) 0.040(13) -0.001(11) 0.000(13) -0.024(14)
C9 0.061(18) 0.23(6) 0.051(17) 0.02(2) -0.024(14) -0.07(3)
C10 0.070(15) 0.087(17) 0.014(10) 0.001(10) 0.001(9) -0.002(14)
C11 0.09(2) 0.23(5) 0.055(18) 0.06(2) 0.027(16) 0.11(3)
C12 0.041(12) 0.054(11) 0.077(17) 0.009(12) 0.015(11) 0.003(10)
C13 0.038(12) 0.071(16) 0.11(2) -0.003(16) 0.020(13) 0.013(13)
C18 0.044(11) 0.057(11) 0.063(15) -0.005(11) -0.027(11) -0.012(10)
C19 0.15(3) 0.067(15) 0.043(15) 0.015(12) 0.032(17) 0.04(2)
C20 0.13(3) 0.15(3) 0.009(11) -0.016(14) -0.007(13) 0.05(3)
C21 0.060(17) 0.054(14) 0.17(4) 0.005(19) -0.01(2) 0.012(14)
C22 0.10(3) 0.051(16) 0.31(7) 0.06(3) -0.01(4) 0.001(19)
C23 0.11(2) 0.077(15) 0.003(8) -0.006(9) -0.016(10) 0.023(15)
C15 0.094(18) 0.053(11) 0.010(9) 0.007(8) 0.007(10) 0.011(12)
C16 0.076(17) 0.050(11) 0.061(14) 0.021(10) -0.014(13) 0.002(12)
C24 0.12(2) 0.060(12) 0.005(8) -0.002(8) -0.005(10) -0.042(13)
C25 0.052(15) 0.091(19) 0.12(3) 0.05(2) -0.035(17) -0.046(15)
C26 0.12(3) 0.045(12) 0.13(3) 0.008(15) -0.01(2) 0.006(17)
C27 0.10(3) 0.10(2) 0.15(3) 0.00(3) 0.05(3) -0.05(2)
C28 0.060(15) 0.086(16) 0.069(17) 0.031(14) 0.003(13) -0.040(14)
C29 0.10(2) 0.10(2) 0.013(10) 0.009(11) -0.014(12) -0.055(18)
C17 0.13(3) 0.047(12) 0.09(2) 0.010(13) 0.03(2) -0.031(16)
C30 0.10(2) 0.048(10) 0.019(9) 0.001(8) 0.002(11) -0.034(12)
C31 0.17(4) 0.10(2) 0.013(11) 0.011(12) -0.019(16) 0.02(2)
C32 0.060(15) 0.069(14) 0.051(15) 0.001(12) 0.002(12) -0.007(13)
C33 0.061(16) 0.084(18) 0.057(15) -0.002(14) 0.002(13) 0.011(15)
C34 0.046(12) 0.083(16) 0.039(12) -0.029(11) 0.006(10) 0.005(12)
C35 0.038(11) 0.086(17) 0.060(15) 0.040(13) 0.004(10) -0.003(12)
C36 0.035(9) 0.060(11) 0.013(8) -0.005(7) 0.017(7) -0.004(9)
C37 0.008(8) 0.056(11) 0.12(2) -0.002(13) -0.005(11) -0.028(8)
C38 0.044(11) 0.042(10) 0.074(15) -0.030(10) 0.017(11) 0.002(9)
C39 0.09(2) 0.042(11) 0.11(2) -0.004(13) -0.06(2) -0.011(13)
C40 0.085(15) 0.045(9) 0.004(8) -0.003(7) 0.002(8) 0.017(10)
N1 0.068(12) 0.066(10) 0.029(9) 0.025(8) 0.019(9) -0.022(10)
N2 0.12(2) 0.076(13) 0.017(9) -0.002(9) 0.006(10) -0.013(14)
N3 0.061(12) 0.078(13) 0.026(9) 0.000(9) -0.010(8) -0.002(11)
N4 0.12(2) 0.062(11) 0.017(8) 0.004(8) 0.013(10) 0.036(13)
N5 0.017(7) 0.043(7) 0.113(17) -0.032(10) 0.015(9) -0.025(7)
N6 0.069(13) 0.033(8) 0.081(15) 0.004(9) 0.008(11) 0.014(9)
N7 0.053(11) 0.068(11) 0.045(10) 0.000(9) 0.022(9) -0.023(10)
N8 0.074(11) 0.059(9) 0.006(7) 0.018(6) 0.003(7) 0.001(9)
N9 0.042(9) 0.027(7) 0.064(11) 0.001(7) 0.011(8) 0.008(7)
N10 0.010(6) 0.047(8) 0.071(12) -0.013(8) -0.007(7) -0.021(6)
N11 0.078(12) 0.065(10) 0.000(6) 0.007(6) -0.003(7) 0.022(9)
N12 0.105(19) 0.12(2) 0.036(11) -0.001(12) 0.032(12) 0.065(18)
N13 0.028(8) 0.056(9) 0.052(11) 0.011(8) -0.001(7) -0.002(8)
N14 0.033(9) 0.052(10) 0.14(2) -0.001(13) -0.010(11) 0.015(9)
O1 0.070(11) 0.077(11) 0.051(9) -0.004(8) -0.008(9) -0.039(10)
O2 0.114(17) 0.073(12) 0.062(12) -0.002(9) 0.023(11) 0.015(13)
O3 0.111(19) 0.097(16) 0.098(16) 0.010(14) 0.043(15) -0.008(16)
O4 0.071(12) 0.060(11) 0.103(16) 0.007(11) 0.016(11) 0.007(10)
O5 0.097(13) 0.069(10) 0.029(8) -0.010(7) -0.025(9) -0.003(10)
O6 0.101(15) 0.16(2) 0.023(9) -0.026(11) -0.016(9) -0.024(17)
O7 0.15(2) 0.074(13) 0.062(13) -0.027(10) -0.041(14) 0.027(16)
O8 0.070(12) 0.062(10) 0.098(15) -0.038(11) 0.018(12) -0.012(10)
O9 0.22(4) 0.051(10) 0.12(2) 0.016(12) -0.04(2) 0.017(17)
O10 0.13(2) 0.12(2) 0.15(2) -0.04(2) 0.06(2) 0.04(2)
O11 0.12(2) 0.077(14) 0.14(2) 0.031(15) 0.029(18) 0.022(16)
O12 0.038(9) 0.100(14) 0.103(15) 0.031(12) -0.034(9) -0.003(10)

loop_
_atom_type_symbol
_atom_type_description
_atom_type_scat_dispersion_real
_atom_type_scat_dispersion_imag
_atom_type_scat_source
C C 0.0181 0.0091 'International Tables Vol C Tables 4.2.6.8 and 6.1.1.4'
H H 0.0000 0.0000 'International Tables Vol C Tables 4.2.6.8 and 6.1.1.4'
N N 0.0311 0.0180 'International Tables Vol C Tables 4.2.6.8 and 6.1.1.4'
O O 0.0492 0.0322 'International Tables Vol C Tables 4.2.6.8 and 6.1.1.4'

loop_
_geom_angle_atom_site_label_1
_geom_angle_atom_site_label_2
_geom_angle_atom_site_label_3
_geom_angle
C2 C1 C6 120.0
C2 C1 C13 132.6(16)
C6 C1 C13 107.4(16)
C3 C2 C1 120.0
C3 C2 H2 120.0
C1 C2 H2 120.0
C2 C3 C4 120.0
C2 C3 H3 120.0
C4 C3 H3 120.0
C5 C4 C3 120.0
C5 C4 H4 120.0
C3 C4 H4 120.0
C6 C5 C4 120.0
C6 C5 H5 120.0
C4 C5 H5 120.0
C5 C6 C1 120.0
C5 C6 C7 128.6(10)
C1 C6 C7 111.4(10)
O1 C14 C13 106(2)
O1 C14 H14A 110.6
C13 C14 H14A 110.5
O1 C14 H14B 110.5
C13 C14 H14B 110.5
H14A C14 H14B 108.7
C8 C7 C12 120.0
C8 C7 C6 133.5(10)
C12 C7 C6 106.5(10)
C9 C8 C7 120.0
C9 C8 H8 120.0
C7 C8 H8 120.0
C8 C9 C10 120.0
C8 C9 H9 120.0
C10 C9 H9 120.0
C11 C10 C9 120.0
C11 C10 H10 120.0
C9 C10 H10 120.0
C10 C11 C12 120.0
C10 C11 H11 120.0
C12 C11 H11 120.0
C11 C12 C7 120.0
C11 C12 C13 131.5(12)
C7 C12 C13 108.3(12)
C1 C13 C14 116.2(19)
C1 C13 C12 106(2)
C14 C13 C12 106(2)
C1 C13 H13 109.3
C14 C13 H13 109.3
C12 C13 H13 109.3
C19 C18 C23 120.0
C19 C18 C30 126.8(13)
C23 C18 C30 113.2(13)
C20 C19 C18 120.0
C20 C19 H19 120.0
C18 C19 H19 120.0
C21 C20 C19 120.0
C21 C20 H20 120.0
C19 C20 H20 120.0
C20 C21 C22 120.0
C20 C21 H21 120.0
C22 C21 H21 120.0
C21 C22 C23 120.0
C21 C22 H22 120.0
C23 C22 H22 120.0
C22 C23 C18 120.0
C22 C23 C24 133.9(12)
C18 C23 C24 106.1(12)
O2 C15 N1 129(3)
O2 C15 O1 121(3)
N1 C15 O1 109.6(15)
C17 C16 N1 102(2)
C17 C16 H16A 111.4
N1 C16 H16A 111.4
C17 C16 H16B 111.4
N1 C16 H16B 111.5
H16A C16 H16B 109.3
C25 C24 C29 120.0
C25 C24 C23 130.7(12)
C29 C24 C23 109.2(12)
C24 C25 C26 120.0
C24 C25 H25 120.0
C26 C25 H25 120.0
C25 C26 C27 120.0
C25 C26 H26 120.0
C27 C26 H26 120.0
C28 C27 C26 120.0
C28 C27 H27 120.0
C26 C27 H27 120.0
C29 C28 C27 120.0
C29 C28 H28 120.0
C27 C28 H28 120.0
C28 C29 C24 120.0
C28 C29 C30 125.4(15)
C24 C29 C30 114.5(15)
O4 C17 O3 122(3)
O4 C17 C16 131(3)
O3 C17 C16 104(3)
C29 C30 C31 112.8(18)
C29 C30 C18 97.0(15)
C31 C30 C18 110(2)
C29 C30 H30 112.2
C31 C30 H30 112.2
C18 C30 H30 112.2
O5 C31 C30 115(2)
O5 C31 H31A 108.6
C30 C31 H31A 108.6
O5 C31 H31B 108.7
C30 C31 H31B 108.6
H31A C31 H31B 107.6
O6 C32 O5 130(3)
O6 C32 N2 116(3)
O5 C32 N2 112(2)
N2 C33 C34 121(2)
N2 C33 H33A 106.9
C34 C33 H33A 107.0
N2 C33 H33B 107.0
C34 C33 H33B 107.0
H33A C33 H33B 106.7
O8 C34 O7 125(2)
O8 C34 C33 121(2)
O7 C34 C33 114(2)
N6 C35 N3 124(2)
N6 C35 N4 116(2)
N3 C35 N4 119(2)
N7 C36 N5 122.6(18)
N7 C36 N4 114.5(19)
N5 C36 N4 122.7(17)
N3 C37 N8 118(3)
N3 C37 N5 130(2)
N8 C37 N5 112.6(19)
N10 C38 N9 127.4(17)
N10 C38 N12 118(2)
N9 C38 N12 113(2)
N13 C39 N11 121(2)
N13 C39 N10 123(2)
N11 C39 N10 116(3)
N11 C40 N14 119.8(17)
N11 C40 N9 122.9(17)
N14 C40 N9 117.3(19)
C15 N1 C16 115.9(18)
C15 N1 H1 122.0
C16 N1 H1 122.1
C33 N2 C32 124(2)
C33 N2 H2A 117.9
C32 N2 H2A 117.9
C37 N3 C35 115(2)
C36 N4 C35 120.6(19)
C36 N5 C37 112.1(16)
C35 N6 H6A 120.0
C35 N6 H6B 120.0
H6A N6 H6B 120.0
C36 N7 H7A 120.0
C36 N7 H7B 120.0
H7A N7 H7B 120.0
C37 N8 H8A 120.0
C37 N8 H8B 120.0
H8A N8 H8B 120.0
C38 N9 C40 114.7(17)
C38 N10 C39 118(2)
C40 N11 C39 120(2)
C38 N12 H12A 120.0
C38 N12 H12B 120.0
H12A N12 H12B 120.0
C39 N13 H13A 120.0
C39 N13 H13B 120.0
H13A N13 H13B 120.0
C40 N14 H14C 120.0
C40 N14 H14D 120.0
H14C N14 H14D 120.0
C15 O1 C14 116.2(18)
C17 O3 H3A 109.5
C32 O5 C31 112(2)
C34 O8 H8C 109.5
H9A O9 H9A 0.0
H9A O9 H9B 119.4
H9A O9 H9B 119.4
H10A O10 H10B 110.4
H11A O11 H11B 104.5
H12C O12 H12D 122.0

loop_
_geom_bond_atom_site_label_1
_geom_bond_atom_site_label_2
_geom_bond_distance
C1 C2 1.3900
C1 C6 1.3900
C1 C13 1.47(3)
C2 C3 1.3900
C2 H2 0.9300
C3 C4 1.3900
C3 H3 0.9300
C4 C5 1.3900
C4 H4 0.9300
C5 C6 1.3900
C5 H5 0.9300
C6 C7 1.492(17)
C14 O1 1.49(3)
C14 C13 1.50(4)
C14 H14A 0.9700
C14 H14B 0.9700
C7 C8 1.3900
C7 C12 1.3900
C8 C9 1.3900
C8 H8 0.9300
C9 C10 1.3900
C9 H9 0.9300
C10 C11 1.3900
C10 H10 0.9300
C11 C12 1.3900
C11 H11 0.9300
C12 C13 1.54(4)
C13 H13 0.9800
C18 C19 1.3900
C18 C23 1.3900
C18 C30 1.58(3)
C19 C20 1.3900
C19 H19 0.9300
C20 C21 1.3900
C20 H20 0.9300
C21 C22 1.3900
C21 H21 0.9300
C22 C23 1.3900
C22 H22 0.9300
C23 C24 1.45(2)
C15 O2 1.25(3)
C15 N1 1.31(3)
C15 O1 1.47(3)
C16 C17 1.58(4)
C16 N1 1.60(4)
C16 H16A 0.9700
C16 H16B 0.9700
C24 C25 1.3900
C24 C29 1.3900
C25 C26 1.3900
C25 H25 0.9300
C26 C27 1.3900
C26 H26 0.9300
C27 C28 1.3900
C27 H27 0.9300
C28 C29 1.3900
C28 H28 0.9300
C29 C30 1.48(2)
C17 O4 1.16(4)
C17 O3 1.44(5)
C30 C31 1.59(5)
C30 H30 0.9800
C31 O5 1.36(5)
C31 H31A 0.9700
C31 H31B 0.9700
C32 O6 1.19(3)
C32 O5 1.23(4)
C32 N2 1.37(4)
C33 N2 1.36(4)
C33 C34 1.43(4)
C33 H33A 0.9700
C33 H33B 0.9700
C34 O8 1.16(3)
C34 O7 1.25(3)
C35 N6 1.25(3)
C35 N3 1.35(3)
C35 N4 1.41(3)
C36 N7 1.32(2)
C36 N5 1.32(3)
C36 N4 1.33(3)
C37 N3 1.29(3)
C37 N8 1.29(3)
C37 N5 1.42(3)
C38 N10 1.27(3)
C38 N9 1.29(3)
C38 N12 1.45(2)
C39 N13 1.31(4)
C39 N11 1.40(4)
C39 N10 1.41(3)
C40 N11 1.28(3)
C40 N14 1.39(3)
C40 N9 1.39(2)
N1 H1 0.8600
N2 H2A 0.8600
N6 H6A 0.8600
N6 H6B 0.8600
N7 H7A 0.8600
N7 H7B 0.8600
N8 H8A 0.8600
N8 H8B 0.8600
N12 H12A 0.8600
N12 H12B 0.8600
N13 H13A 0.8600
N13 H13B 0.8600
N14 H14C 0.8600
N14 H14D 0.8600
O3 H3A 0.8200
O8 H8C 0.8200
O9 H9A 0.8496
O9 H9A 0.8496
O9 H9B 0.8495
O10 H10A 0.8509
O10 H10B 0.9651
O11 H11A 0.9805
O11 H11B 0.8493
O12 H12C 0.9301
O12 H12D 0.9113

loop_
_geom_torsion_atom_site_label_1
_geom_torsion_atom_site_label_2
_geom_torsion_atom_site_label_3
_geom_torsion_atom_site_label_4
_geom_torsion
C6 C1 C2 C3 0.0
C13 C1 C2 C3 178(2)
C1 C2 C3 C4 0.0
C2 C3 C4 C5 0.0
C3 C4 C5 C6 0.0
C4 C5 C6 C1 0.0
C4 C5 C6 C7 -178.7(18)
C2 C1 C6 C5 0.0
C13 C1 C6 C5 -178.3(18)
C2 C1 C6 C7 178.9(16)
C13 C1 C6 C7 0.6(17)
C5 C6 C7 C8 1(2)
C1 C6 C7 C8 -177.5(12)
C5 C6 C7 C12 -177.7(12)
C1 C6 C7 C12 3.6(13)
C12 C7 C8 C9 0.0
C6 C7 C8 C9 -178.8(19)
C7 C8 C9 C10 0.0
C8 C9 C10 C11 0.0
C9 C10 C11 C12 0.0
C10 C11 C12 C7 0.0
C10 C11 C12 C13 -174(2)
C8 C7 C12 C11 0.0
C6 C7 C12 C11 179.1(14)
C8 C7 C12 C13 174.9(18)
C6 C7 C12 C13 -6.0(17)
C2 C1 C13 C14 -64(3)
C6 C1 C13 C14 114(2)
C2 C1 C13 C12 177.9(14)
C6 C1 C13 C12 -4(2)
O1 C14 C13 C1 66(3)
O1 C14 C13 C12 -176.0(17)
C11 C12 C13 C1 -179.5(13)
C7 C12 C13 C1 6(2)
C11 C12 C13 C14 56(2)
C7 C12 C13 C14 -117.8(17)
C23 C18 C19 C20 0.0
C30 C18 C19 C20 179.8(19)
C18 C19 C20 C21 0.0
C19 C20 C21 C22 0.0
C20 C21 C22 C23 0.0
C21 C22 C23 C18 0.0
C21 C22 C23 C24 178.3(18)
C19 C18 C23 C22 0.0
C30 C18 C23 C22 -179.8(17)
C19 C18 C23 C24 -178.7(14)
C30 C18 C23 C24 1.4(17)
C22 C23 C24 C25 -3(2)
C18 C23 C24 C25 175.3(13)
C22 C23 C24 C29 -178.9(13)
C18 C23 C24 C29 -0.4(14)
C29 C24 C25 C26 0.0
C23 C24 C25 C26 -175.3(18)
C24 C25 C26 C27 0.0
C25 C26 C27 C28 0.0
C26 C27 C28 C29 0.0
C27 C28 C29 C24 0.0
C27 C28 C29 C30 176.7(19)
C25 C24 C29 C28 0.0
C23 C24 C29 C28 176.2(14)
C25 C24 C29 C30 -177.1(17)
C23 C24 C29 C30 -0.8(17)
N1 C16 C17 O4 -38(5)
N1 C16 C17 O3 163(3)
C28 C29 C30 C31 70(3)
C24 C29 C30 C31 -113(2)
C28 C29 C30 C18 -175.4(12)
C24 C29 C30 C18 1.5(17)
C19 C18 C30 C29 178.4(12)
C23 C18 C30 C29 -1.8(18)
C19 C18 C30 C31 -64(2)
C23 C18 C30 C31 115.5(17)
C29 C30 C31 O5 174(2)
C18 C30 C31 O5 67(3)
N2 C33 C34 O8 144(3)
N2 C33 C34 O7 -32(4)
O2 C15 N1 C16 -5(4)
O1 C15 N1 C16 -176.2(17)
C17 C16 N1 C15 -65(3)
C34 C33 N2 C32 -71(4)
O6 C32 N2 C33 13(4)
O5 C32 N2 C33 -179(2)
N8 C37 N3 C35 -176(3)
N5 C37 N3 C35 5(4)
N6 C35 N3 C37 179(3)
N4 C35 N3 C37 -9(4)
N7 C36 N4 C35 176(2)
N5 C36 N4 C35 0(4)
N6 C35 N4 C36 179(2)
N3 C35 N4 C36 6(4)
N7 C36 N5 C37 -179(2)
N4 C36 N5 C37 -4(3)
N3 C37 N5 C36 1(4)
N8 C37 N5 C36 -178(2)
N10 C38 N9 C40 -11(4)
N12 C38 N9 C40 -178(2)
N11 C40 N9 C38 7(3)
N14 C40 N9 C38 -173(2)
N9 C38 N10 C39 6(4)
N12 C38 N10 C39 172(2)
N13 C39 N10 C38 173(2)
N11 C39 N10 C38 4(3)
N14 C40 N11 C39 -178(2)
N9 C40 N11 C39 2(3)
N13 C39 N11 C40 -177(2)
N10 C39 N11 C40 -7(3)
O2 C15 O1 C14 1(3)
N1 C15 O1 C14 173(2)
C13 C14 O1 C15 -137(2)
O6 C32 O5 C31 -13(5)
N2 C32 O5 C31 -178(2)
C30 C31 O5 C32 -144(3)
